data_2209898
loop_
_publ_author_name
'Shyamaprosad Goswami'
'Swapan Dey'
'Hoong-Kun Fun'
'Suchada Chantrapromma'

_publ_section_title
;
 2-Amino-6-(hydroxymethyl)pyridine
;
_journal_coeditor_code IS2056
_journal_issue 8
_journal_name_full 'Acta Crystallographica Section E'
_journal_page_first o3225
_journal_page_last o3227
_journal_paper_doi 10.1107/S1600536806025499
_journal_volume 62
_journal_year 2006
_chemical_formula_iupac 'C6 H8 N2 O'
_chemical_formula_moiety 'C6 H8 N2 O'
_chemical_formula_sum 'C6 H8 N2 O'
_chemical_formula_weight 124.14
_chemical_name_common
;
2-Amino-6-hydroxymethylpyridine
;
_chemical_name_systematic
;
2-Amino-6-(hydroxymethyl)pyridine
;
_space_group_IT_number 14
_symmetry_cell_setting monoclinic
_symmetry_space_group_name_Hall '-P 2ybc'
_symmetry_space_group_name_H-M 'P 1 21/c 1'
_atom_sites_solution_hydrogens geom
_atom_sites_solution_primary direct
_atom_sites_solution_secondary difmap
_audit_creation_method SHELXL-97
_cell_angle_alpha 90.00
_cell_angle_beta 92.657(2)
_cell_angle_gamma 90.00
_cell_formula_units_Z 4
_cell_length_a 6.9279(2)
_cell_length_b 4.75700(10)
_cell_length_c 19.3436(5)
_cell_measurement_reflns_used 1373
_cell_measurement_temperature 297(2)
_cell_measurement_theta_max 29.00
_cell_measurement_theta_min 2.11
_cell_volume 636.80(3)
_computing_cell_refinement APEX2
_computing_data_collection 'APEX2 (Bruker, 2005)'
_computing_data_reduction 'SAINT (Bruker, 2005)'
_computing_molecular_graphics SHELXTL
_computing_publication_material
;
SHELXTL and PLATON (Spek, 2003)
;
_computing_structure_refinement SHELXTL
_computing_structure_solution 'SHELXTL (Sheldrick, 1998)'
_diffrn_ambient_temperature 297(2)
_diffrn_detector_area_resol_mean 8.33
_diffrn_measured_fraction_theta_full 0.996
_diffrn_measured_fraction_theta_max 0.996
_diffrn_measurement_device_type
;
Bruker SMART APEX2 CCD area-detector
;
_diffrn_measurement_method \w
_diffrn_radiation_monochromator graphite
_diffrn_radiation_source 'fine-focus sealed tube'
_diffrn_radiation_type MoK\a
_diffrn_radiation_wavelength 0.71073
_diffrn_reflns_av_R_equivalents 0.0235
_diffrn_reflns_av_sigmaI/netI 0.0183
_diffrn_reflns_limit_h_max 9
_diffrn_reflns_limit_h_min -9
_diffrn_reflns_limit_k_max 6
_diffrn_reflns_limit_k_min -6
_diffrn_reflns_limit_l_max 26
_diffrn_reflns_limit_l_min -26
_diffrn_reflns_number 8090
_diffrn_reflns_theta_full 29.00
_diffrn_reflns_theta_max 29.00
_diffrn_reflns_theta_min 2.11
_diffrn_standards_number 0
_exptl_absorpt_coefficient_mu 0.092
_exptl_absorpt_correction_T_max 0.9791
_exptl_absorpt_correction_T_min 0.9610
_exptl_absorpt_correction_type multi-scan
_exptl_absorpt_process_details '(SADABS; Bruker, 2005)'
_exptl_crystal_colour Colourless
_exptl_crystal_density_diffrn 1.295
_exptl_crystal_density_method 'not measured'
_exptl_crystal_description Block
_exptl_crystal_F_000 264
_exptl_crystal_size_max 0.44
_exptl_crystal_size_mid 0.36
_exptl_crystal_size_min 0.23
_refine_diff_density_max 0.173
_refine_diff_density_min -0.223
_refine_ls_extinction_method none
_refine_ls_goodness_of_fit_ref 1.041
_refine_ls_hydrogen_treatment refall
_refine_ls_matrix_type full
_refine_ls_number_parameters 114
_refine_ls_number_reflns 1699
_refine_ls_number_restraints 0
_refine_ls_restrained_S_all 1.041
_refine_ls_R_factor_all 0.0514
_refine_ls_R_factor_gt 0.0418
_refine_ls_shift/su_max 0.000
_refine_ls_shift/su_mean 0.000
_refine_ls_structure_factor_coef Fsqd
_refine_ls_weighting_details 'calc w=1/[\s^2^(Fo^2^)+(0.0591P)^2^+0.0978P] where P=(Fo^2^+2Fc^2^)/3'
_refine_ls_weighting_scheme calc
_refine_ls_wR_factor_gt 0.1089
_refine_ls_wR_factor_ref 0.1170
_reflns_number_gt 1373
_reflns_number_total 1699
_reflns_threshold_expression I>2\s(I)
_cod_data_source_file is2056.cif
_cod_data_source_block I
_cod_depositor_comments
;
The following automatic conversions were performed:
'_symmetry_cell_setting' value 'Monoclinic' changed to 'monoclinic'
according to '/home/saulius/struct/CIF-dictionaries/cif_core.dic'
dictionary named 'cif_core.dic' version 2.4.1 from 2010-06-29.

Automatic conversion script
Id: cif_fix_enum 1527 2010-12-29 10:47:43Z saulius 

The following automatic conversions were performed:

'_symmetry_cell_setting' value 'Monoclinic' changed to 'monoclinic'
according to /home/saulius/struct/CIF-dictionaries/cif_core.dic
dictionary named 'cif_core.dic' version 2.4.1 from 2010-06-29.

Automatic conversion script
Id: cif_fix_values 1715 2011-07-08 13:25:40Z adriana 
;
_cod_original_sg_symbol_H-M 'P 21/c'
_cod_database_code 2209898
_cod_database_fobs_code 2209898

loop_
_symmetry_equiv_pos_as_xyz
'x, y, z'
'-x, y+1/2, -z+1/2'
'-x, -y, -z'
'x, -y-1/2, z-1/2'

loop_
_atom_site_type_symbol
_atom_site_label
_atom_site_fract_x
_atom_site_fract_y
_atom_site_fract_z
_atom_site_U_iso_or_equiv
_atom_site_adp_type
_atom_site_calc_flag
_atom_site_occupancy
O O1 -0.13559(13) 0.2220(2) 0.11410(6) 0.0556(3) Uani d 1
N N1 0.34165(12) 0.4952(2) 0.08010(5) 0.0361(2) Uani d 1
N N2 0.64074(15) 0.7070(3) 0.07044(6) 0.0485(3) Uani d 1
C C1 0.47416(15) 0.6739(2) 0.10652(6) 0.0363(3) Uani d 1
C C2 0.45329(18) 0.8128(3) 0.16953(6) 0.0439(3) Uani d 1
C C3 0.29098(18) 0.7615(3) 0.20516(6) 0.0475(3) Uani d 1
C C4 0.15234(17) 0.5746(3) 0.17874(6) 0.0440(3) Uani d 1
C C5 0.18320(14) 0.4471(2) 0.11606(5) 0.0353(3) Uani d 1
C C6 0.04437(17) 0.2388(3) 0.08254(7) 0.0430(3) Uani d 1
H H2 0.553(2) 0.946(3) 0.1864(8) 0.060(4) Uiso d 1
H H3 0.275(2) 0.855(3) 0.2490(8) 0.055(4) Uiso d 1
H H4 0.041(2) 0.533(3) 0.2039(8) 0.058(4) Uiso d 1
H H6A 0.103(2) 0.053(4) 0.0854(8) 0.054(4) Uiso d 1
H H6B 0.028(2) 0.292(3) 0.0330(9) 0.060(4) Uiso d 1
H H1N2 0.629(2) 0.668(3) 0.0258(9) 0.058(4) Uiso d 1
H H2N2 0.711(2) 0.859(4) 0.0807(9) 0.065(5) Uiso d 1
H H1O1 -0.198(3) 0.377(5) 0.1003(10) 0.083(6) Uiso d 1

loop_
_atom_site_aniso_label
_atom_site_aniso_U_11
_atom_site_aniso_U_22
_atom_site_aniso_U_33
_atom_site_aniso_U_12
_atom_site_aniso_U_13
_atom_site_aniso_U_23
O1 0.0353(5) 0.0545(6) 0.0782(7) -0.0131(4) 0.0130(4) 0.0059(5)
N1 0.0306(4) 0.0370(5) 0.0410(5) -0.0046(4) 0.0061(3) -0.0018(4)
N2 0.0355(5) 0.0572(7) 0.0537(6) -0.0159(5) 0.0116(4) -0.0126(5)
C1 0.0294(5) 0.0376(6) 0.0420(5) -0.0019(4) 0.0032(4) -0.0010(4)
C2 0.0393(6) 0.0478(7) 0.0444(6) -0.0038(5) -0.0001(4) -0.0071(5)
C3 0.0485(7) 0.0559(8) 0.0384(6) 0.0031(6) 0.0050(5) -0.0058(5)
C4 0.0381(6) 0.0519(7) 0.0432(6) 0.0004(5) 0.0126(4) 0.0040(5)
C5 0.0298(5) 0.0340(5) 0.0423(5) -0.0003(4) 0.0048(4) 0.0069(4)
C6 0.0327(5) 0.0404(7) 0.0561(7) -0.0068(5) 0.0055(5) 0.0036(5)

loop_
_atom_type_symbol
_atom_type_description
_atom_type_scat_dispersion_real
_atom_type_scat_dispersion_imag
_atom_type_scat_source
C C 0.0033 0.0016 'International Tables Vol C Tables 4.2.6.8 and 6.1.1.4'
H H 0.0000 0.0000 'International Tables Vol C Tables 4.2.6.8 and 6.1.1.4'
N N 0.0061 0.0033 'International Tables Vol C Tables 4.2.6.8 and 6.1.1.4'
O O 0.0106 0.0060 'International Tables Vol C Tables 4.2.6.8 and 6.1.1.4'

loop_
_geom_angle_atom_site_label_1
_geom_angle_atom_site_label_2
_geom_angle_atom_site_label_3
_geom_angle
_geom_angle_publ_flag
C6 O1 H1O1 104.6(12) ?
C1 N1 C5 118.24(9) y
C1 N2 H1N2 115.3(10) ?
C1 N2 H2N2 116.0(10) ?
H1N2 N2 H2N2 114.6(15) ?
N1 C1 N2 116.98(10) y
N1 C1 C2 122.46(10) ?
N2 C1 C2 120.48(10) y
C3 C2 C1 118.38(11) ?
C3 C2 H2 122.1(9) ?
C1 C2 H2 119.5(9) ?
C2 C3 C4 119.96(11) ?
C2 C3 H3 119.4(9) ?
C4 C3 H3 120.6(9) ?
C5 C4 C3 118.14(10) ?
C5 C4 H4 121.2(9) ?
C3 C4 H4 120.6(9) ?
N1 C5 C4 122.82(10) ?
N1 C5 C6 114.15(10) ?
C4 C5 C6 123.02(10) ?
O1 C6 C5 114.14(10) y
O1 C6 H6A 107.2(9) ?
C5 C6 H6A 108.5(9) ?
O1 C6 H6B 111.7(10) ?
C5 C6 H6B 106.8(9) ?
H6A C6 H6B 108.3(13) ?

loop_
_geom_bond_atom_site_label_1
_geom_bond_atom_site_label_2
_geom_bond_distance
_geom_bond_publ_flag
O1 C6 1.4156(14) y
O1 H1O1 0.89(2) ?
N1 C1 1.3353(14) y
N1 C5 1.3460(13) y
N2 C1 1.3850(14) y
N2 H1N2 0.883(17) ?
N2 H2N2 0.889(19) ?
C1 C2 1.3997(16) ?
C2 C3 1.3676(17) ?
C2 H2 0.984(17) ?
C3 C4 1.3888(18) ?
C3 H3 0.968(16) ?
C4 C5 1.3813(16) ?
C4 H4 0.954(15) ?
C5 C6 1.5065(16) ?
C6 H6A 0.971(16) ?
C6 H6B 0.992(17) ?

loop_
_geom_hbond_atom_site_label_D
_geom_hbond_atom_site_label_H
_geom_hbond_atom_site_label_A
_geom_hbond_site_symmetry_A
_geom_hbond_distance_DH
_geom_hbond_distance_HA
_geom_hbond_distance_DA
_geom_hbond_angle_DHA
_geom_hbond_publ_flag
O1 H1O1 N2 1_455 0.89(2) 2.00(2) 2.8837(16) 175(2) y
N2 H2N2 O1 1_665 0.889(18) 2.113(18) 2.9991(16) 174.5(15) y
N2 H1N2 N1 3_665 0.883(17) 2.209(17) 3.0745(15) 166.5(13) y
C6 H6A Cg1 1_545 0.971(16) 2.711(17) 3.6257(14) 156.8(12) y

loop_
_geom_torsion_atom_site_label_1
_geom_torsion_atom_site_label_2
_geom_torsion_atom_site_label_3
_geom_torsion_atom_site_label_4
_geom_torsion
_geom_torsion_publ_flag
C5 N1 C1 N2 176.38(10) y
C5 N1 C1 C2 -0.40(17) ?
N1 C1 C2 C3 0.22(18) ?
N2 C1 C2 C3 -176.45(11) y
C1 C2 C3 C4 0.29(19) ?
C2 C3 C4 C5 -0.59(19) ?
C1 N1 C5 C4 0.07(16) ?
C1 N1 C5 C6 -178.99(10) ?
C3 C4 C5 N1 0.42(18) ?
C3 C4 C5 C6 179.40(11) y
N1 C5 C6 O1 -170.27(10) y
C4 C5 C6 O1 10.67(17) y

loop_
_cod_related_entry_id
_cod_related_entry_database
_cod_related_entry_code
1 ChemSpider 9357691
